data_4125954
loop_
_publ_author_name
'Chen, Cheng-Xia'
'Wei, Zhang-Wen'
'Jiang, Ji-Jun'
'Zheng, Shao-Ping'
'Wang, Hai-Ping'
'Qiu, Qian-Feng'
'Cao, Chen-Chen'
'Fenske, Dieter'
'Su, Cheng-Yong'

_publ_section_title
;
 Dynamic Spacer Installation for Multi-role MOFs: A New Direc-tion toward
 Multifunctional MOFs Achieving Ultrahigh Me-thane Storage Working
 Capacity.
;
_journal_name_full 'Journal of the American Chemical Society'
_journal_paper_doi 10.1021/jacs.7b01320
_journal_year 2017
_chemical_formula_moiety 'C100 H49 F24 N O32 Zr6'
_chemical_formula_sum 'C100 H49 F24 N O32 Zr6'
_chemical_formula_weight 2779.72
_chemical_name_common LIFM-78
_space_group_crystal_system tetragonal
_space_group_IT_number 131
_space_group_name_Hall '-P 4c 2'
_space_group_name_H-M_alt 'P 42/m m c'
_symmetry_space_group_name_Hall '-P 4c 2'
_symmetry_space_group_name_H-M 'P 42/m m c'
_atom_sites_solution_hydrogens mixed
_audit_creation_method SHELXL-2014/7
_cell_angle_alpha 90
_cell_angle_beta 90
_cell_angle_gamma 90
_cell_formula_units_Z 2
_cell_length_a 23.10140(10)
_cell_length_b 23.10140(10)
_cell_length_c 18.8999(3)
_cell_measurement_reflns_used 11108
_cell_measurement_temperature 173(2)
_cell_measurement_theta_max 65.1100
_cell_measurement_theta_min 4.2660
_cell_volume 10086.40(17)
_computing_structure_refinement 'SHELXL-2014/7 (Sheldrick, 2014)'
_computing_structure_solution 'SHELXL-2014/7 (Sheldrick, 2014)'
_diffrn_ambient_temperature 173(2)
_diffrn_detector 'CCD plate'
_diffrn_detector_area_resol_mean 10.6525
_diffrn_detector_type Atlas
_diffrn_measured_fraction_theta_full 0.986
_diffrn_measured_fraction_theta_max 0.986
_diffrn_measurement_device 'four-circle diffractometer'
_diffrn_measurement_device_type 'SuperNova, Dual, Cu at zero, Atlas'
_diffrn_measurement_method '\w scans'
_diffrn_radiation_type CuK\a
_diffrn_radiation_wavelength 1.54178
_diffrn_reflns_av_R_equivalents 0.0222
_diffrn_reflns_av_unetI/netI 0.0164
_diffrn_reflns_Laue_measured_fraction_full 0.986
_diffrn_reflns_Laue_measured_fraction_max 0.986
_diffrn_reflns_limit_h_max 10
_diffrn_reflns_limit_h_min -27
_diffrn_reflns_limit_k_max 26
_diffrn_reflns_limit_k_min -19
_diffrn_reflns_limit_l_max 21
_diffrn_reflns_limit_l_min -14
_diffrn_reflns_number 21055
_diffrn_reflns_point_group_measured_fraction_full 0.986
_diffrn_reflns_point_group_measured_fraction_max 0.986
_diffrn_reflns_theta_full 65.351
_diffrn_reflns_theta_max 65.351
_diffrn_reflns_theta_min 3.827
_diffrn_source 'sealed X-ray tube'
_diffrn_source_type 'SuperNova (Cu) X-ray Source'
_exptl_absorpt_coefficient_mu 3.027
_exptl_absorpt_correction_T_max 1.00000
_exptl_absorpt_correction_T_min 0.74783
_exptl_absorpt_correction_type multi-scan
_exptl_absorpt_process_details
;
CrysAlisPro, Agilent Technologies,
Version 1.171.37.35 (release 13-08-2014 CrysAlis171 .NET)
(compiled Aug 13 2014,18:06:01)
Empirical absorption correction using spherical harmonics,
 implemented in SCALE3 ABSPACK scaling algorithm.
;
_exptl_crystal_colour 'Pale Yellow'
_exptl_crystal_density_diffrn 0.915
_exptl_crystal_density_meas ?
_exptl_crystal_description Block
_exptl_crystal_F_000 2736
_exptl_crystal_size_max 0.1
_exptl_crystal_size_mid 0.1
_exptl_crystal_size_min 0.1
_refine_diff_density_max 0.994
_refine_diff_density_min -1.135
_refine_diff_density_rms 0.117
_refine_ls_extinction_method none
_refine_ls_goodness_of_fit_ref 1.124
_refine_ls_hydrogen_treatment mixed
_refine_ls_matrix_type full
_refine_ls_number_parameters 232
_refine_ls_number_reflns 4656
_refine_ls_number_restraints 221
_refine_ls_restrained_S_all 1.168
_refine_ls_R_factor_all 0.0640
_refine_ls_R_factor_gt 0.0566
_refine_ls_shift/su_max 0.000
_refine_ls_shift/su_mean 0.000
_refine_ls_structure_factor_coef Fsqd
_refine_ls_weighting_details 'w=1/[\s^2^(Fo^2^)+(0.1062P)^2^+34.9437P] where P=(Fo^2^+2Fc^2^)/3'
_refine_ls_weighting_scheme calc
_refine_ls_wR_factor_gt 0.1826
_refine_ls_wR_factor_ref 0.1916
_reflns_Friedel_coverage 0.000
_reflns_number_gt 4017
_reflns_number_total 4656
_reflns_threshold_expression 'I > 2\s(I)'
_cod_data_source_file LIFM-78.cif
_cod_data_source_block LIFM-78
_cod_depositor_comments
;
The following automatic conversions were performed:

'_exptl_crystal_density_meas' value 'not measured' was changed to '?'
- the value is perceived as not measured.

Automatic conversion script
Id: cif_fix_values 4973 2017-02-22 13:04:09Z antanas 
;
_cod_original_cell_volume 10086.40(18)
_cod_database_code 4125954
_shelx_shelxl_version_number 2014/7
_shelx_space_group_comment
;
The symmetry employed for this shelxl refinement is uniquely defined
by the following loop, which should always be used as a source of
symmetry information in preference to the above space-group names.
They are only intended as comments.
;

loop_
_space_group_symop_operation_xyz
'x, y, z'
'-y, x, z+1/2'
'-x, -y, z'
'y, -x, z+1/2'
'x, -y, -z'
'-x, y, -z'
'y, x, -z+1/2'
'-y, -x, -z+1/2'
'-x, -y, -z'
'y, -x, -z-1/2'
'x, y, -z'
'-y, x, -z-1/2'
'-x, y, z'
'x, -y, z'
'-y, -x, z-1/2'
'y, x, z-1/2'

loop_
_atom_site_label
_atom_site_type_symbol
_atom_site_fract_x
_atom_site_fract_y
_atom_site_fract_z
_atom_site_U_iso_or_equiv
_atom_site_adp_type
_atom_site_occupancy
_atom_site_site_symmetry_order
_atom_site_calc_flag
_atom_site_refinement_flags_posn
_atom_site_refinement_flags_adp
_atom_site_refinement_flags_occupancy
_atom_site_disorder_assembly
_atom_site_disorder_group
Zr1 Zr 0.0000 0.39242(3) 0.0000 0.0177(2) Uani 1 4 d S T P . .
Zr2 Zr 0.07555(2) 0.5000 0.09226(3) 0.0239(2) Uani 1 2 d S T P . .
F1 F 0.1617(7) 0.1157(5) 0.1856(8) 0.288(6) Uani 0.719(6) 1 d D . P A 1
F1A F 0.2242(16) 0.2949(14) 0.3789(10) 0.288(6) Uani 0.281(6) 1 d D . P A 2
F2 F 0.1320(7) 0.1508(5) 0.0833(7) 0.288(6) Uani 0.719(6) 1 d D . P A 1
F2A F 0.2896(9) 0.3279(13) 0.3033(18) 0.288(6) Uani 0.281(6) 1 d D . P A 2
F3 F 0.2250(7) 0.1514(6) 0.1089(8) 0.288(6) Uani 0.719(6) 1 d D . P A 1
F3A F 0.2118(15) 0.3766(11) 0.3374(18) 0.288(6) Uani 0.281(6) 1 d D . P A 2
O1 O 0.05871(15) 0.34380(15) 0.0722(2) 0.0401(8) Uani 1 1 d . . . . .
O2 O 0.10829(18) 0.41583(17) 0.1330(2) 0.0538(11) Uani 1 1 d . . . . .
O3 O 0.0558(4) 0.5000 0.2065(3) 0.079(2) Uani 1 2 d S TU P . .
O4 O 0.1677(2) 0.5000 0.0608(4) 0.0546(15) Uani 1 2 d S T P . .
O5 O 0.0750(3) 0.4461(3) 0.0000 0.0654(19) Uani 1 2 d S TU P . .
O6 O 0.0000 0.4466(2) 0.0925(4) 0.0552(17) Uani 1 2 d S T P . .
N1 N 0.1052(6) 0.5000 0.4590(10) 0.180(7) Uani 0.25 2 d DS TU P B 1
H1A H 0.1379 0.5000 0.4352 0.216 Uiso 0.25 2 calc R U P B 1
H1B H 0.1057 0.5000 0.5056 0.216 Uiso 0.25 2 calc R U P B 1
C1 C 0.1979(3) 0.2390(3) 0.2312(5) 0.089(3) Uani 1 1 d D . . . .
C2 C 0.1643(4) 0.2219(3) 0.1742(5) 0.097(3) Uani 1 1 d D . . . .
H2 H 0.1646 0.1824 0.1600 0.116 Uiso 0.281(6) 1 calc R U P A 2
C3 C 0.1302(4) 0.2614(3) 0.1372(5) 0.081(2) Uani 1 1 d D . . . .
H3 H 0.1070 0.2491 0.0985 0.097 Uiso 1 1 calc R U . . .
C4 C 0.1304(3) 0.3183(3) 0.1576(4) 0.0585(17) Uani 1 1 d . . . . .
C5 C 0.1640(5) 0.3353(4) 0.2137(5) 0.121(4) Uani 1 1 d D . . . .
H5 H 0.1654 0.3750 0.2267 0.145 Uiso 1 1 calc R U . . .
C6 C 0.1961(5) 0.2950(4) 0.2516(6) 0.133(5) Uani 1 1 d D . . . .
H6 H 0.2169 0.3069 0.2924 0.159 Uiso 0.719(6) 1 calc R U P A 1
C7 C 0.1685(6) 0.1639(5) 0.1398(7) 0.159(6) Uani 0.719(6) 1 d D U P A 1
C7A C 0.2289(9) 0.3216(8) 0.3117(10) 0.159(6) Uani 0.281(6) 1 d D . P A 2
C8 C 0.0962(3) 0.3631(2) 0.1173(3) 0.0483(14) Uani 1 1 d . . . . .
C9 C 0.0000 0.5000 0.4602(2) 0.182(7) Uani 1 4 d DS TU P B .
C10 C 0.05236(18) 0.5000 0.4229(4) 0.179(5) Uani 1 2 d DS TU P . .
H10 H 0.0880 0.5000 0.4479 0.215 Uiso 0.75 2 calc R U P B 2
C11 C 0.05243(18) 0.5000 0.3497(4) 0.163(5) Uani 1 2 d DS TU P B .
H11 H 0.0880 0.5000 0.3245 0.195 Uiso 1 2 calc R U P . .
C12 C 0.0000 0.5000 0.3130(4) 0.134(4) Uani 1 4 d DS TU P . .
C13 C 0.0000 0.5000 0.2340(5) 0.106(4) Uani 1 4 d DS TU P B .
C14 C 0.1909(4) 0.5000 0.0000 0.067(4) Uani 1 4 d DS T P . .
C15 C 0.2553(3) 0.5000 0.0000 0.142(6) Uani 1 4 d DS TU P . .
C16 C 0.2852(3) 0.5000 0.0638(2) 0.158(5) Uani 1 2 d DS TU P . .
H16 H 0.2645 0.5000 0.1072 0.190 Uiso 1 2 calc R U P . .
C17 C 0.3457(4) 0.5000 0.0637(2) 0.165(5) Uani 1 2 d DS TU P . .
H17 H 0.3663 0.5000 0.1072 0.198 Uiso 1 2 calc R U P . .
C18 C 0.3753(3) 0.5000 0.0000 0.170(5) Uani 1 4 d DS TU P . .
C19 C 0.43989(17) 0.5000 0.0000 0.173(6) Uani 1 4 d DS TU P D .
C20 C 0.46977(16) 0.4564(4) 0.0351(7) 0.181(7) Uani 0.5 1 d D U P . .
H20 H 0.4496(6) 0.4265(7) 0.0591(12) 0.218 Uiso 0.25 1 d D U P C 2
C21 C 0.4404(8) 0.4077(9) 0.0742(15) 0.196(11) Uani 0.25 1 d D U P D 1
H21A H 0.4442 0.4140 0.1253 0.294 Uiso 0.25 1 calc R U P D 1
H21B H 0.3993 0.4067 0.0614 0.294 Uiso 0.25 1 calc R U P D 1
H21C H 0.4586 0.3709 0.0614 0.294 Uiso 0.25 1 calc R U P D 1

loop_
_atom_site_aniso_label
_atom_site_aniso_U_11
_atom_site_aniso_U_22
_atom_site_aniso_U_33
_atom_site_aniso_U_23
_atom_site_aniso_U_13
_atom_site_aniso_U_12
Zr1 0.0168(4) 0.0175(4) 0.0188(4) 0.000 0.000 0.000
Zr2 0.0235(3) 0.0239(3) 0.0242(3) 0.000 -0.0120(2) 0.000
F1 0.426(16) 0.158(7) 0.278(11) -0.031(6) -0.170(10) 0.103(8)
F1A 0.426(16) 0.158(7) 0.278(11) -0.031(6) -0.170(10) 0.103(8)
F2 0.426(16) 0.158(7) 0.278(11) -0.031(6) -0.170(10) 0.103(8)
F2A 0.426(16) 0.158(7) 0.278(11) -0.031(6) -0.170(10) 0.103(8)
F3 0.426(16) 0.158(7) 0.278(11) -0.031(6) -0.170(10) 0.103(8)
F3A 0.426(16) 0.158(7) 0.278(11) -0.031(6) -0.170(10) 0.103(8)
O1 0.0404(19) 0.0366(18) 0.043(2) 0.0116(16) -0.0067(16) 0.0140(15)
O2 0.056(2) 0.042(2) 0.063(3) 0.0123(19) -0.027(2) 0.0105(18)
O3 0.138(6) 0.069(4) 0.029(3) 0.000 -0.003(3) 0.000
O4 0.022(3) 0.050(3) 0.092(5) 0.000 -0.010(3) 0.000
O5 0.097(5) 0.075(4) 0.024(2) 0.000 0.000 -0.064(4)
O6 0.028(3) 0.041(3) 0.096(5) -0.039(3) 0.000 0.000
N1 0.183(13) 0.307(16) 0.052(10) 0.000 -0.016(9) 0.000
C1 0.071(5) 0.078(5) 0.116(7) 0.038(5) -0.037(5) 0.014(4)
C2 0.101(6) 0.058(4) 0.131(8) 0.016(5) -0.054(6) 0.027(4)
C3 0.091(6) 0.054(4) 0.099(6) 0.012(4) -0.048(5) 0.017(4)
C4 0.056(4) 0.049(3) 0.070(4) 0.013(3) -0.027(3) 0.013(3)
C5 0.157(9) 0.067(5) 0.138(9) -0.008(5) -0.108(8) 0.032(6)
C6 0.173(11) 0.071(6) 0.155(10) -0.004(6) -0.119(9) 0.038(6)
C7 0.166(10) 0.137(9) 0.175(10) 0.016(8) -0.054(8) 0.063(8)
C7A 0.166(10) 0.137(9) 0.175(10) 0.016(8) -0.054(8) 0.063(8)
C8 0.047(3) 0.043(3) 0.055(3) 0.009(3) -0.019(3) 0.008(3)
C9 0.184(13) 0.307(16) 0.055(8) 0.000 0.000 0.000
C10 0.184(11) 0.301(13) 0.052(6) 0.000 -0.014(5) 0.000
C11 0.180(10) 0.263(11) 0.045(5) 0.000 -0.013(5) 0.000
C12 0.162(9) 0.200(10) 0.041(6) 0.000 0.000 0.000
C13 0.147(8) 0.132(8) 0.039(6) 0.000 0.000 0.000
C14 0.025(6) 0.059(8) 0.116(14) 0.000 0.000 0.000
C15 0.028(6) 0.218(14) 0.180(13) 0.000 0.000 0.000
C16 0.049(5) 0.232(11) 0.194(11) 0.000 -0.027(5) 0.000
C17 0.066(5) 0.235(10) 0.195(9) 0.000 -0.020(5) 0.000
C18 0.112(6) 0.208(8) 0.189(8) 0.000 0.000 0.000
C19 0.121(7) 0.205(9) 0.193(9) 0.000 0.000 0.000
C20 0.114(9) 0.223(12) 0.207(12) 0.026(8) 0.002(8) -0.006(7)
C21 0.161(17) 0.217(15) 0.211(17) 0.019(12) 0.011(14) -0.016(13)

loop_
_atom_type_symbol
_atom_type_description
_atom_type_scat_dispersion_real
_atom_type_scat_dispersion_imag
_atom_type_scat_source
C C 0.0181 0.0091 'International Tables Vol C Tables 4.2.6.8 and 6.1.1.4'
H H 0.0000 0.0000 'International Tables Vol C Tables 4.2.6.8 and 6.1.1.4'
N N 0.0311 0.0180 'International Tables Vol C Tables 4.2.6.8 and 6.1.1.4'
O O 0.0492 0.0322 'International Tables Vol C Tables 4.2.6.8 and 6.1.1.4'
F F 0.0727 0.0534 'International Tables Vol C Tables 4.2.6.8 and 6.1.1.4'
Zr Zr -0.1862 2.2449 'International Tables Vol C Tables 4.2.6.8 and 6.1.1.4'

loop_
_geom_angle_atom_site_label_1
_geom_angle_atom_site_label_2
_geom_angle_atom_site_label_3
_geom_angle
_geom_angle_site_symmetry_1
_geom_angle_site_symmetry_3
O5 Zr1 O5 108.9(4) 13 .
O5 Zr1 O6 70.22(14) 13 .
O5 Zr1 O6 70.22(14) . .
O5 Zr1 O6 70.22(14) 13 11
O5 Zr1 O6 70.22(14) . 11
O6 Zr1 O6 108.8(4) . 11
O5 Zr1 O1 78.34(19) 13 6
O5 Zr1 O1 142.06(10) . 6
O6 Zr1 O1 142.32(10) . 6
O6 Zr1 O1 78.19(18) 11 6
O5 Zr1 O1 78.34(19) 13 13
O5 Zr1 O1 142.06(10) . 13
O6 Zr1 O1 78.19(18) . 13
O6 Zr1 O1 142.32(10) 11 13
O1 Zr1 O1 75.5(2) 6 13
O5 Zr1 O1 142.06(10) 13 11
O5 Zr1 O1 78.35(19) . 11
O6 Zr1 O1 142.32(10) . 11
O6 Zr1 O1 78.19(18) 11 11
O1 Zr1 O1 75.02(19) 6 11
O1 Zr1 O1 119.4(2) 13 11
O5 Zr1 O1 142.06(10) 13 .
O5 Zr1 O1 78.35(19) . .
O6 Zr1 O1 78.19(18) . .
O6 Zr1 O1 142.32(10) 11 .
O1 Zr1 O1 119.4(2) 6 .
O1 Zr1 O1 75.02(19) 13 .
O1 Zr1 O1 75.5(2) 11 .
O5 Zr1 Zr2 35.10(11) 13 3_565
O5 Zr1 Zr2 89.58(19) . 3_565
O6 Zr1 Zr2 35.13(9) . 3_565
O6 Zr1 Zr2 89.54(16) 11 3_565
O1 Zr1 Zr2 111.06(10) 6 3_565
O1 Zr1 Zr2 75.49(10) 13 3_565
O1 Zr1 Zr2 165.07(10) 11 3_565
O1 Zr1 Zr2 110.88(10) . 3_565
O5 Zr1 Zr2 89.58(19) 13 11
O5 Zr1 Zr2 35.10(11) . 11
O6 Zr1 Zr2 89.55(16) . 11
O6 Zr1 Zr2 35.13(9) 11 11
O1 Zr1 Zr2 110.88(10) 6 11
O1 Zr1 Zr2 165.07(10) 13 11
O1 Zr1 Zr2 75.49(10) 11 11
O1 Zr1 Zr2 111.06(10) . 11
Zr2 Zr1 Zr2 89.581(19) 3_565 11
O5 Zr1 Zr2 35.10(11) 13 9_565
O5 Zr1 Zr2 89.58(19) . 9_565
O6 Zr1 Zr2 89.55(16) . 9_565
O6 Zr1 Zr2 35.13(9) 11 9_565
O1 Zr1 Zr2 75.49(10) 6 9_565
O1 Zr1 Zr2 111.06(10) 13 9_565
O1 Zr1 Zr2 110.88(10) 11 9_565
O1 Zr1 Zr2 165.07(10) . 9_565
Zr2 Zr1 Zr2 59.727(18) 3_565 9_565
Zr2 Zr1 Zr2 59.788(18) 11 9_565
O5 Zr1 Zr2 89.58(19) 13 .
O5 Zr1 Zr2 35.09(11) . .
O6 Zr1 Zr2 35.13(9) . .
O6 Zr1 Zr2 89.54(16) 11 .
O1 Zr1 Zr2 165.07(10) 6 .
O1 Zr1 Zr2 110.88(10) 13 .
O1 Zr1 Zr2 111.06(10) 11 .
O1 Zr1 Zr2 75.49(10) . .
Zr2 Zr1 Zr2 59.790(18) 3_565 .
Zr2 Zr1 Zr2 59.726(18) 11 .
Zr2 Zr1 Zr2 89.581(19) 9_565 .
O6 Zr2 O6 70.5(3) 3_565 .
O6 Zr2 O5 109.4(3) 3_565 .
O6 Zr2 O5 70.2(2) . .
O6 Zr2 O5 70.2(2) 3_565 5_565
O6 Zr2 O5 109.4(3) . 5_565
O5 Zr2 O5 71.1(3) . 5_565
O6 Zr2 O3 80.2(3) 3_565 .
O6 Zr2 O3 80.2(3) . .
O5 Zr2 O3 142.65(14) . .
O5 Zr2 O3 142.64(14) 5_565 .
O6 Zr2 O4 141.89(13) 3_565 .
O6 Zr2 O4 141.89(13) . .
O5 Zr2 O4 77.7(2) . .
O5 Zr2 O4 77.7(2) 5_565 .
O3 Zr2 O4 117.5(3) . .
O6 Zr2 O2 76.82(18) 3_565 14_565
O6 Zr2 O2 141.42(17) . 14_565
O5 Zr2 O2 142.39(17) . 14_565
O5 Zr2 O2 77.0(2) 5_565 14_565
O3 Zr2 O2 74.40(16) . 14_565
O4 Zr2 O2 76.46(14) . 14_565
O6 Zr2 O2 141.42(17) 3_565 .
O6 Zr2 O2 76.82(18) . .
O5 Zr2 O2 77.0(2) . .
O5 Zr2 O2 142.39(17) 5_565 .
O3 Zr2 O2 74.40(16) . .
O4 Zr2 O2 76.46(14) . .
O2 Zr2 O2 121.9(2) 14_565 .
O6 Zr2 Zr2 90.12(18) 3_565 11
O6 Zr2 Zr2 90.12(18) . 11
O5 Zr2 Zr2 35.55(14) . 11
O5 Zr2 Zr2 35.55(14) 5_565 11
O3 Zr2 Zr2 168.1(2) . 11
O4 Zr2 Zr2 74.38(17) . 11
O2 Zr2 Zr2 110.28(12) 14_565 11
O2 Zr2 Zr2 110.28(12) . 11
O6 Zr2 Zr2 35.27(13) 3_565 3_565
O6 Zr2 Zr2 35.28(13) . 3_565
O5 Zr2 Zr2 89.67(19) . 3_565
O5 Zr2 Zr2 89.67(19) 5_565 3_565
O3 Zr2 Zr2 78.1(2) . 3_565
O4 Zr2 Zr2 164.38(18) . 3_565
O2 Zr2 Zr2 109.88(11) 14_565 3_565
O2 Zr2 Zr2 109.88(11) . 3_565
Zr2 Zr2 Zr2 90.0 11 3_565
O6 Zr2 Zr1 90.23(16) 3_565 .
O6 Zr2 Zr1 35.34(15) . .
O5 Zr2 Zr1 34.86(14) . .
O5 Zr2 Zr1 90.27(19) 5_565 .
O3 Zr2 Zr1 112.60(16) . .
O4 Zr2 Zr1 110.24(11) . .
O2 Zr2 Zr1 164.26(11) 14_565 .
O2 Zr2 Zr1 73.84(10) . .
Zr2 Zr2 Zr1 60.137(9) 11 .
Zr2 Zr2 Zr1 60.105(9) 3_565 .
O6 Zr2 Zr1 35.35(15) 3_565 9_565
O6 Zr2 Zr1 90.23(16) . 9_565
O5 Zr2 Zr1 90.27(19) . 9_565
O5 Zr2 Zr1 34.86(14) 5_565 9_565
O3 Zr2 Zr1 112.60(16) . 9_565
O4 Zr2 Zr1 110.24(12) . 9_565
O2 Zr2 Zr1 73.84(10) 14_565 9_565
O2 Zr2 Zr1 164.26(11) . 9_565
Zr2 Zr2 Zr1 60.137(9) 11 9_565
Zr2 Zr2 Zr1 60.105(9) 3_565 9_565
Zr1 Zr2 Zr1 90.419(19) . 9_565
C8 O1 Zr1 129.6(3) . .
C8 O2 Zr2 132.4(3) . .
C13 O3 Zr2 123.9(6) . .
C14 O4 Zr2 130.7(5) . .
Zr1 O5 Zr2 110.0(2) . .
Zr1 O5 Zr2 110.0(2) . 11
Zr2 O5 Zr2 108.9(3) . 11
Zr2 O6 Zr2 109.4(3) 3_565 .
Zr2 O6 Zr1 109.5(2) 3_565 .
Zr2 O6 Zr1 109.5(2) . .
C10 N1 N1 119.2(8) . 11_556
C6 C1 C2 118.6(7) . .
C6 C1 C1 119.0(7) . 7
C2 C1 C1 122.3(8) . 7
C1 C2 C3 121.2(7) . .
C1 C2 C7 124.0(7) . .
C3 C2 C7 114.0(8) . .
C4 C3 C2 119.1(7) . .
C3 C4 C5 119.6(6) . .
C3 C4 C8 120.9(6) . .
C5 C4 C8 119.4(6) . .
C4 C5 C6 120.6(8) . .
C1 C6 C5 120.7(8) . .
C1 C6 C7A 126.4(9) . .
C5 C6 C7A 112.8(9) . .
F2 C7 F1 103.3(10) . .
F2 C7 F3 101.0(10) . .
F1 C7 F3 100.9(9) . .
F2 C7 C2 119.3(10) . .
F1 C7 C2 115.6(10) . .
F3 C7 C2 114.2(10) . .
F1A C7A F3A 94(2) . .
F1A C7A F2A 102.8(13) . .
F3A C7A F2A 102.8(14) . .
F1A C7A C6 117.6(13) . .
F3A C7A C6 119.1(13) . .
F2A C7A C6 117.3(13) . .
O2 C8 O1 128.6(5) . .
O2 C8 C4 114.8(5) . .
O1 C8 C4 116.6(5) . .
C10 C9 C10 119.5(5) 3_565 .
C10 C9 C9 120.3(3) 3_565 5_566
C10 C9 C9 120.3(3) . 5_566
C11 C10 N1 119.1(9) . .
C11 C10 C9 120.3(4) . .
N1 C10 C9 120.5(9) . .
C10 C11 C12 119.7(4) . .
C11 C12 C11 120.4(5) . 3_565
C11 C12 C13 119.8(3) . .
C11 C12 C13 119.8(3) 3_565 .
O3 C13 O3 136.1(10) 3_565 .
O3 C13 C12 112.0(5) 3_565 .
O3 C13 C12 112.0(5) . .
O4 C14 O4 129.8(9) . 11
O4 C14 C15 115.1(4) . .
O4 C14 C15 115.1(4) 11 .
C16 C15 C16 120.4(5) . 5_565
C16 C15 C14 119.8(3) . .
C16 C15 C14 119.8(3) 5_565 .
C15 C16 C17 119.8(4) . .
C18 C17 C16 119.6(4) . .
C17 C18 C17 120.8(5) 5_565 .
C17 C18 C19 119.6(3) 5_565 .
C17 C18 C19 119.6(3) . .
C20 C19 C20 120.4(4) 14_565 11
C20 C19 C20 57.0(12) 14_565 5_565
C20 C19 C20 93.0(10) 11 5_565
C20 C19 C20 93.0(10) 14_565 .
C20 C19 C20 57.0(12) 11 .
C20 C19 C20 120.4(4) 5_565 .
C20 C19 C18 119.8(2) 14_565 .
C20 C19 C18 119.8(2) 11 .
C20 C19 C18 119.8(2) 5_565 .
C20 C19 C18 119.8(2) . .
C20 C20 C19 61.5(6) 11 .
C20 C20 C20 89.998(3) 11 13_655
C19 C20 C20 119.8(2) . 13_655
C20 C20 C21 119.4(7) 11 .
C19 C20 C21 123.4(9) . .
C20 C20 C21 116.8(8) 13_655 .
C20 C20 C20 46.5(6) 11 6_655
C19 C20 C20 91.8(7) . 6_655
C20 C20 C20 43.5(6) 13_655 6_655
C21 C20 C20 131.6(8) . 6_655
C20 C20 C20 90.0 11 14_565
C19 C20 C20 43.5(5) . 14_565
C20 C20 C20 89.998(1) 13_655 14_565
C21 C20 C20 138.2(7) . 14_565
C20 C20 C20 89.998(1) 6_655 14_565

loop_
_geom_bond_atom_site_label_1
_geom_bond_atom_site_label_2
_geom_bond_distance
_geom_bond_site_symmetry_2
Zr1 O5 2.130(5) 13
Zr1 O5 2.131(5) .
Zr1 O6 2.149(6) .
Zr1 O6 2.149(6) 11
Zr1 O1 2.227(3) 6
Zr1 O1 2.227(3) 13
Zr1 O1 2.227(3) 11
Zr1 O1 2.227(3) .
Zr1 Zr2 3.5018(6) 3_565
Zr1 Zr2 3.5018(6) 11
Zr1 Zr2 3.5018(6) 9_565
Zr1 Zr2 3.5018(6) .
Zr2 O6 2.138(3) 3_565
Zr2 O6 2.138(3) .
Zr2 O5 2.143(4) .
Zr2 O5 2.143(4) 5_565
Zr2 O3 2.206(7) .
Zr2 O4 2.209(5) .
Zr2 O2 2.224(4) 14_565
Zr2 O2 2.224(4) .
Zr2 Zr2 3.4873(10) 11
Zr2 Zr2 3.4907(10) 3_565
Zr2 Zr1 3.5018(6) 9_565
F1 C7 1.419(14) .
F1A C7A 1.415(16) .
F2 C7 1.395(13) .
F2A C7A 1.419(16) .
F3 C7 1.458(14) .
F3A C7A 1.416(16) .
O1 C8 1.295(7) .
O2 C8 1.285(7) .
O3 C13 1.391(9) .
O4 C14 1.268(7) .
O5 Zr2 2.143(4) 11
O6 Zr2 2.138(3) 3_565
N1 C10 1.399(10) .
N1 N1 1.55(4) 11_556
C1 C6 1.350(11) .
C1 C2 1.385(10) .
C1 C1 1.522(13) 7
C2 C3 1.395(9) .
C2 C7 1.492(9) .
C3 C4 1.369(10) .
C4 C5 1.371(10) .
C4 C8 1.508(7) .
C5 C6 1.389(10) .
C6 C7A 1.498(9) .
C9 C10 1.400(5) 3_565
C9 C10 1.400(5) .
C9 C9 1.504(9) 5_566
C10 C11 1.383(7) .
C11 C12 1.396(5) .
C12 C11 1.396(5) 3_565
C12 C13 1.493(9) .
C13 O3 1.391(10) 3_565
C14 O4 1.268(7) 11
C14 C15 1.488(8) .
C15 C16 1.388(5) .
C15 C16 1.388(5) 5_565
C16 C17 1.397(7) .
C17 C18 1.385(5) .
C18 C17 1.385(5) 5_565
C18 C19 1.493(7) .
C19 C20 1.390(4) 14_565
C19 C20 1.390(4) 11
C19 C20 1.390(4) 5_565
C19 C20 1.390(4) .
C20 C20 1.33(3) 11
C20 C20 1.397(8) 13_655
C20 C21 1.507(10) .
C20 C20 1.925(18) 6_655
C20 C20 2.015(17) 14_565
